data_8106988
loop_
_publ_author_name
'Makhathini, Sifiso. S.'
'Samipillai, Marivel'
'Kruger, Hendrik G.'
'Govender, Thavendran'
'Naicker, Tricia'

_publ_section_title
;
 Crystal structure of 2-ethyl-1-tert-butyl
 3-oxo-2-[phenyl(tert-butoxycarbonylamino)methyl]-1,2-pyrrolidinedicarboxylate,
 C24H34N2O7
;
_journal_issue 3
_journal_name_full 'Zeitschrift f\"ur Kristallographie - New Crystal Structures'
_journal_page_first 725
_journal_page_last 727
_journal_paper_doi 10.1515/ncrs-2015-0249
_journal_volume 231
_journal_year 2016
_chemical_formula_moiety 'C24 H34 N2 O7'
_chemical_formula_sum 'C24 H34 N2 O7'
_chemical_formula_weight 462.53
_chemical_name_systematic
;   
2-ethyl-1-tert-butyl 3-oxo-2-[phenyl(tert-butoxycarbonylamino)methyl]-1,2-pyrrolidinedicarboxylate
;
_space_group_crystal_system triclinic
_space_group_IT_number 2
_space_group_name_Hall '-P 1'
_space_group_name_H-M_alt 'P -1'
_atom_sites_solution_hydrogens mixed
_cell_angle_alpha 95.143(4)
_cell_angle_beta 109.970(3)
_cell_angle_gamma 112.229(4)
_cell_formula_units_Z 2
_cell_length_a 9.9562(8)
_cell_length_b 10.7465(9)
_cell_length_c 13.7925(11)
_cell_measurement_reflns_used 9917
_cell_measurement_temperature 173(2)
_cell_measurement_theta_max 28.46
_cell_measurement_theta_min 2.42
_cell_volume 1242.62(19)
_computing_cell_refinement 'SAINT-plus (Bruker, 2008)'
_computing_data_collection 'APEX2 (Bruker, 2008)'
_computing_data_reduction 'SAINT-Plus and XPREP (Bruker, 2008)'
_computing_molecular_graphics 'ORTEP3 (Farrugia, 2012)'
_computing_publication_material 'Mercury 3.5.1 (2015)'
_computing_structure_refinement 'SHELXL-2014/7 (Sheldrick, 2014)'
_computing_structure_solution 'SHELXL-2013 (Sheldrick, 2013)'
_diffrn_ambient_temperature 173(2)
_diffrn_measured_fraction_theta_full 0.982
_diffrn_measured_fraction_theta_max 0.962
_diffrn_measurement_device_type 'Bruker APEX-II CCD'
_diffrn_measurement_method '\f and \w scans'
_diffrn_radiation_type MoK\a
_diffrn_radiation_wavelength 0.71073
_diffrn_reflns_av_R_equivalents 0.0421
_diffrn_reflns_av_unetI/netI 0.0326
_diffrn_reflns_Laue_measured_fraction_full 0.982
_diffrn_reflns_Laue_measured_fraction_max 0.962
_diffrn_reflns_limit_h_max 13
_diffrn_reflns_limit_h_min -13
_diffrn_reflns_limit_k_max 14
_diffrn_reflns_limit_k_min -14
_diffrn_reflns_limit_l_max 17
_diffrn_reflns_limit_l_min -18
_diffrn_reflns_number 22730
_diffrn_reflns_point_group_measured_fraction_full 0.982
_diffrn_reflns_point_group_measured_fraction_max 0.962
_diffrn_reflns_theta_full 25.242
_diffrn_reflns_theta_max 28.552
_diffrn_reflns_theta_min 1.623
_diffrn_source 'sealed tube'
_exptl_absorpt_coefficient_mu 0.091
_exptl_absorpt_correction_T_max 0.984
_exptl_absorpt_correction_T_min 0.972
_exptl_absorpt_correction_type multi-scan
_exptl_absorpt_process_details SADABS
_exptl_crystal_colour colourless
_exptl_crystal_density_diffrn 1.236
_exptl_crystal_description block
_exptl_crystal_F_000 496
_exptl_crystal_size_max 0.320
_exptl_crystal_size_mid 0.240
_exptl_crystal_size_min 0.180
_refine_diff_density_max 0.388
_refine_diff_density_min -0.219
_refine_diff_density_rms 0.047
_refine_ls_extinction_coef .
_refine_ls_extinction_method none
_refine_ls_goodness_of_fit_ref 1.058
_refine_ls_hydrogen_treatment mixed
_refine_ls_matrix_type full
_refine_ls_number_parameters 309
_refine_ls_number_reflns 6107
_refine_ls_number_restraints 0
_refine_ls_restrained_S_all 1.058
_refine_ls_R_factor_all 0.0548
_refine_ls_R_factor_gt 0.0460
_refine_ls_shift/su_max 0.001
_refine_ls_shift/su_mean 0.000
_refine_ls_structure_factor_coef Fsqd
_refine_ls_weighting_details 'w=1/[\s^2^(Fo^2^)+(0.0602P)^2^+0.4413P] where P=(Fo^2^+2Fc^2^)/3'
_refine_ls_weighting_scheme calc
_refine_ls_wR_factor_gt 0.1255
_refine_ls_wR_factor_ref 0.1337
_reflns_Friedel_coverage 0.000
_reflns_Friedel_fraction_full .
_reflns_Friedel_fraction_max .
_reflns_number_gt 5104
_reflns_number_total 6107
_reflns_threshold_expression 'I > 2\s(I)'
_cod_data_source_file suppl_ncrs-2015-0249_suppl.cif
_cod_data_source_block 1
_cod_original_cell_volume 1242.62(18)
_cod_original_sg_symbol_H-M P-1
_cod_database_code 8106988
_shelx_space_group_comment
;
The symmetry employed for this shelxl refinement is uniquely defined
by the following loop, which should always be used as a source of
symmetry information in preference to the above space-group names.
They are only intended as comments.
;
_shelx_estimated_absorpt_t_min 0.972
_shelx_estimated_absorpt_t_max 0.984
_exptl_absorpt_special_details
;
?
;
_publcif_info_exptl_table_max_cols 4
_publcif_info_exptl_table_use_headnotes n

loop_
_space_group_symop_operation_xyz
'x, y, z'
'-x, -y, -z'

loop_
_atom_site_label
_atom_site_type_symbol
_atom_site_fract_x
_atom_site_fract_y
_atom_site_fract_z
_atom_site_U_iso_or_equiv
_atom_site_adp_type
_atom_site_occupancy
_atom_site_site_symmetry_order
_atom_site_calc_flag
_atom_site_refinement_flags_posn
_atom_site_refinement_flags_adp
_atom_site_refinement_flags_occupancy
_atom_site_disorder_assembly
_atom_site_disorder_group
N1 N 1.02112(13) 0.87529(11) 0.13056(8) 0.0237(2) Uani 1 1 d . . . . .
O2 O 0.83768(12) 0.51481(10) 0.02935(8) 0.0331(2) Uani 1 1 d . . . . .
C2 C 1.10216(17) 0.86582(15) 0.06067(11) 0.0294(3) Uani 1 1 d . . . . .
H2A H 1.2118 0.8794 0.1026 0.035 Uiso 1 1 calc R U . . .
H2B H 1.1062 0.9359 0.0184 0.035 Uiso 1 1 calc R U . . .
C3 C 1.00040(19) 0.71966(15) -0.01089(11) 0.0330(3) Uani 1 1 d . . . . .
H3A H 0.9264 0.7204 -0.0801 0.040 Uiso 1 1 calc R U . . .
H3B H 1.0678 0.6780 -0.0242 0.040 Uiso 1 1 calc R U . . .
C4 C 0.91027(15) 0.63931(14) 0.04811(10) 0.0262(3) Uani 1 1 d . . . . .
C5 C 0.92225(14) 0.74169(12) 0.14132(9) 0.0218(2) Uani 1 1 d . . . . .
C6 C 1.05310(15) 1.00231(13) 0.18504(10) 0.0237(2) Uani 1 1 d . . . . .
O7 O 1.14645(12) 1.11067(10) 0.17901(8) 0.0322(2) Uani 1 1 d . . . . .
O8 O 0.96537(11) 0.98803(9) 0.24228(7) 0.0266(2) Uani 1 1 d . . . . .
C9 C 0.99721(16) 1.10813(14) 0.32284(11) 0.0281(3) Uani 1 1 d . . . . .
C10 C 1.16536(18) 1.16203(17) 0.40714(12) 0.0397(4) Uani 1 1 d . . . . .
H10A H 1.1786 1.0864 0.4377 0.060 Uiso 1 1 calc R U . . .
H10B H 1.1848 1.2372 0.4635 0.060 Uiso 1 1 calc R U . . .
H10C H 1.2412 1.1973 0.3746 0.060 Uiso 1 1 calc R U . . .
C11 C 0.9667(2) 1.21872(18) 0.27030(15) 0.0463(4) Uani 1 1 d . . . . .
H11B H 1.0539 1.2685 0.2500 0.069 Uiso 1 1 calc R U . . .
H11A H 0.9599 1.2844 0.3204 0.069 Uiso 1 1 calc R U . . .
H11C H 0.8665 1.1747 0.2066 0.069 Uiso 1 1 calc R U . . .
C12 C 0.87654(18) 1.04292(16) 0.36890(13) 0.0360(3) Uani 1 1 d . . . . .
H12A H 0.7690 1.0102 0.3136 0.054 Uiso 1 1 calc R U . . .
H12B H 0.8930 1.1121 0.4284 0.054 Uiso 1 1 calc R U . . .
H12C H 0.8897 0.9643 0.3944 0.054 Uiso 1 1 calc R U . . .
C13 C 0.75149(15) 0.72188(14) 0.11854(10) 0.0269(3) Uani 1 1 d . . . . .
O14 O 0.68589(12) 0.69308(12) 0.17685(9) 0.0385(3) Uani 1 1 d . . . . .
O15 O 0.68621(12) 0.73465(13) 0.01981(9) 0.0410(3) Uani 1 1 d . . . . .
C16 C 0.5183(2) 0.7043(2) -0.01980(15) 0.0527(5) Uani 1 1 d . . . . .
H16A H 0.4640 0.6326 0.0117 0.063 Uiso 1 1 calc R U . . .
H16B H 0.4678 0.6675 -0.0982 0.063 Uiso 1 1 calc R U . . .
C17 C 0.5002(3) 0.8321(3) 0.0084(3) 0.0861(9) Uani 1 1 d . . . . .
H17A H 0.5473 0.8668 0.0861 0.129 Uiso 1 1 calc R U . . .
H17B H 0.3872 0.8107 -0.0197 0.129 Uiso 1 1 calc R U . . .
H17C H 0.5544 0.9032 -0.0226 0.129 Uiso 1 1 calc R U . . .
C18 C 1.00019(14) 0.71243(12) 0.25073(9) 0.0216(2) Uani 1 1 d . . . . .
H18 H 1.0062 0.7813 0.3078 0.026 Uiso 1 1 calc R U . . .
C19 C 1.16920(15) 0.73394(13) 0.27269(9) 0.0229(2) Uani 1 1 d . . . . .
C20 C 1.19829(17) 0.63220(15) 0.22525(11) 0.0332(3) Uani 1 1 d . . . . .
H20 H 1.1115 0.5478 0.1791 0.040 Uiso 1 1 calc R U . . .
C21 C 1.35244(19) 0.65274(18) 0.24461(13) 0.0395(4) Uani 1 1 d . . . . .
H21 H 1.3701 0.5839 0.2098 0.047 Uiso 1 1 calc R U . . .
C22 C 1.47976(18) 0.77249(17) 0.31408(14) 0.0395(3) Uani 1 1 d . . . . .
H22 H 1.5852 0.7854 0.3287 0.047 Uiso 1 1 calc R U . . .
C23 C 1.45293(17) 0.87367(16) 0.36239(14) 0.0390(3) Uani 1 1 d . . . . .
H23 H 1.5404 0.9565 0.4104 0.047 Uiso 1 1 calc R U . . .
C24 C 1.29830(16) 0.85508(14) 0.34120(11) 0.0305(3) Uani 1 1 d . . . . .
H24 H 1.2813 0.9260 0.3740 0.037 Uiso 1 1 calc R U . . .
N25 N 0.90344(13) 0.57511(11) 0.25539(9) 0.0261(2) Uani 1 1 d . . . . .
H25 H 0.861(2) 0.5054(19) 0.2004(14) 0.034(4) Uiso 1 1 d . . . . .
C26 C 0.84183(15) 0.55846(13) 0.32979(10) 0.0254(3) Uani 1 1 d . . . . .
O27 O 0.87863(12) 0.65023(10) 0.40521(8) 0.0341(2) Uani 1 1 d . . . . .
O28 O 0.73836(12) 0.42433(10) 0.30790(8) 0.0322(2) Uani 1 1 d . . . . .
C29 C 0.65244(17) 0.37687(15) 0.37576(12) 0.0328(3) Uani 1 1 d . . . . .
C30 C 0.5564(2) 0.22215(16) 0.32452(17) 0.0476(4) Uani 1 1 d . . . . .
H30A H 0.4860 0.2072 0.2503 0.071 Uiso 1 1 calc R U . . .
H30B H 0.4927 0.1796 0.3636 0.071 Uiso 1 1 calc R U . . .
H30C H 0.6285 0.1797 0.3266 0.071 Uiso 1 1 calc R U . . .
C31 C 0.7677(3) 0.4028(2) 0.48876(16) 0.0592(5) Uani 1 1 d . . . . .
H31A H 0.8437 0.3659 0.4882 0.089 Uiso 1 1 calc R U . . .
H31B H 0.7092 0.3565 0.5296 0.089 Uiso 1 1 calc R U . . .
H31C H 0.8250 0.5029 0.5218 0.089 Uiso 1 1 calc R U . . .
C32 C 0.5429(2) 0.44562(19) 0.3676(2) 0.0537(5) Uani 1 1 d . . . . .
H32A H 0.6061 0.5463 0.3956 0.080 Uiso 1 1 calc R U . . .
H32B H 0.4806 0.4102 0.4092 0.080 Uiso 1 1 calc R U . . .
H32C H 0.4710 0.4249 0.2928 0.080 Uiso 1 1 calc R U . . .

loop_
_atom_site_aniso_label
_atom_site_aniso_U_11
_atom_site_aniso_U_22
_atom_site_aniso_U_33
_atom_site_aniso_U_23
_atom_site_aniso_U_13
_atom_site_aniso_U_12
N1 0.0277(5) 0.0248(5) 0.0242(5) 0.0093(4) 0.0141(4) 0.0130(4)
O2 0.0355(5) 0.0274(5) 0.0291(5) -0.0002(4) 0.0083(4) 0.0123(4)
C2 0.0359(7) 0.0339(7) 0.0286(6) 0.0118(5) 0.0194(6) 0.0188(6)
C3 0.0446(8) 0.0347(7) 0.0275(6) 0.0081(5) 0.0191(6) 0.0211(6)
C4 0.0274(6) 0.0308(7) 0.0204(5) 0.0032(5) 0.0064(5) 0.0163(5)
C5 0.0236(5) 0.0217(6) 0.0214(5) 0.0060(4) 0.0098(5) 0.0105(5)
C6 0.0254(6) 0.0256(6) 0.0227(5) 0.0094(5) 0.0097(5) 0.0130(5)
O7 0.0391(5) 0.0262(5) 0.0361(5) 0.0118(4) 0.0218(4) 0.0126(4)
O8 0.0302(5) 0.0234(4) 0.0295(4) 0.0062(4) 0.0167(4) 0.0112(4)
C9 0.0347(7) 0.0245(6) 0.0301(6) 0.0056(5) 0.0177(6) 0.0142(5)
C10 0.0339(7) 0.0428(9) 0.0353(7) -0.0025(6) 0.0147(6) 0.0118(6)
C11 0.0717(12) 0.0386(9) 0.0515(9) 0.0191(7) 0.0351(9) 0.0363(9)
C12 0.0384(7) 0.0371(8) 0.0402(8) 0.0087(6) 0.0244(6) 0.0169(6)
C13 0.0243(6) 0.0257(6) 0.0288(6) 0.0045(5) 0.0084(5) 0.0116(5)
O14 0.0295(5) 0.0502(7) 0.0421(6) 0.0157(5) 0.0189(5) 0.0189(5)
O15 0.0310(5) 0.0589(7) 0.0363(5) 0.0178(5) 0.0095(4) 0.0252(5)
C16 0.0307(8) 0.0714(13) 0.0485(9) 0.0142(9) 0.0034(7) 0.0261(8)
C17 0.0574(13) 0.0853(18) 0.124(2) 0.0301(16) 0.0231(14) 0.0515(13)
C18 0.0245(5) 0.0194(6) 0.0215(5) 0.0057(4) 0.0101(5) 0.0093(5)
C19 0.0252(6) 0.0238(6) 0.0215(5) 0.0096(4) 0.0090(5) 0.0120(5)
C20 0.0312(7) 0.0329(7) 0.0318(7) 0.0013(6) 0.0059(6) 0.0179(6)
C21 0.0390(8) 0.0466(9) 0.0403(8) 0.0094(7) 0.0134(7) 0.0288(7)
C22 0.0285(7) 0.0437(9) 0.0520(9) 0.0209(7) 0.0161(7) 0.0196(6)
C23 0.0266(7) 0.0290(7) 0.0515(9) 0.0120(6) 0.0090(6) 0.0078(6)
C24 0.0289(6) 0.0230(6) 0.0361(7) 0.0080(5) 0.0100(6) 0.0106(5)
N25 0.0305(5) 0.0190(5) 0.0268(5) 0.0050(4) 0.0129(5) 0.0077(4)
C26 0.0249(6) 0.0231(6) 0.0263(6) 0.0090(5) 0.0093(5) 0.0090(5)
O27 0.0396(5) 0.0291(5) 0.0295(5) 0.0044(4) 0.0187(4) 0.0073(4)
O28 0.0343(5) 0.0225(5) 0.0375(5) 0.0098(4) 0.0184(4) 0.0062(4)
C29 0.0291(6) 0.0304(7) 0.0446(8) 0.0196(6) 0.0197(6) 0.0123(6)
C30 0.0410(8) 0.0277(8) 0.0796(13) 0.0209(8) 0.0324(9) 0.0120(7)
C31 0.0577(11) 0.0648(13) 0.0483(10) 0.0365(9) 0.0194(9) 0.0168(10)
C32 0.0425(9) 0.0391(9) 0.0933(15) 0.0227(9) 0.0374(10) 0.0218(8)

loop_
_atom_type_symbol
_atom_type_description
_atom_type_scat_dispersion_real
_atom_type_scat_dispersion_imag
_atom_type_scat_source
C C 0.0033 0.0016 'International Tables Vol C Tables 4.2.6.8 and 6.1.1.4'
H H 0.0000 0.0000 'International Tables Vol C Tables 4.2.6.8 and 6.1.1.4'
N N 0.0061 0.0033 'International Tables Vol C Tables 4.2.6.8 and 6.1.1.4'
O O 0.0106 0.0060 'International Tables Vol C Tables 4.2.6.8 and 6.1.1.4'

loop_
_geom_angle_atom_site_label_1
_geom_angle_atom_site_label_2
_geom_angle_atom_site_label_3
_geom_angle
_geom_angle_site_symmetry_1
_geom_angle_site_symmetry_3
C6 N1 C5 126.00(10) . .
C6 N1 C2 119.56(11) . .
C5 N1 C2 114.19(10) . .
N1 C2 C3 103.68(11) . .
N1 C2 H2A 111.0 . .
C3 C2 H2A 111.0 . .
N1 C2 H2B 111.0 . .
C3 C2 H2B 111.0 . .
H2A C2 H2B 109.0 . .
C4 C3 C2 105.68(10) . .
C4 C3 H3A 110.6 . .
C2 C3 H3A 110.6 . .
C4 C3 H3B 110.6 . .
C2 C3 H3B 110.6 . .
H3A C3 H3B 108.7 . .
O2 C4 C3 127.47(12) . .
O2 C4 C5 122.97(12) . .
C3 C4 C5 109.57(11) . .
N1 C5 C13 112.84(10) . .
N1 C5 C4 101.58(10) . .
C13 C5 C4 106.72(9) . .
N1 C5 C18 112.78(10) . .
C13 C5 C18 111.54(10) . .
C4 C5 C18 110.77(10) . .
O7 C6 O8 126.75(12) . .
O7 C6 N1 123.15(12) . .
O8 C6 N1 110.08(11) . .
C6 O8 C9 120.78(10) . .
O8 C9 C12 102.19(11) . .
O8 C9 C10 108.94(11) . .
C12 C9 C10 110.78(12) . .
O8 C9 C11 110.76(11) . .
C12 C9 C11 110.65(13) . .
C10 C9 C11 112.98(14) . .
C9 C10 H10A 109.5 . .
C9 C10 H10B 109.5 . .
H10A C10 H10B 109.5 . .
C9 C10 H10C 109.5 . .
H10A C10 H10C 109.5 . .
H10B C10 H10C 109.5 . .
C9 C11 H11B 109.5 . .
C9 C11 H11A 109.5 . .
H11B C11 H11A 109.5 . .
C9 C11 H11C 109.5 . .
H11B C11 H11C 109.5 . .
H11A C11 H11C 109.5 . .
C9 C12 H12A 109.5 . .
C9 C12 H12B 109.5 . .
H12A C12 H12B 109.5 . .
C9 C12 H12C 109.5 . .
H12A C12 H12C 109.5 . .
H12B C12 H12C 109.5 . .
O14 C13 O15 125.58(12) . .
O14 C13 C5 125.78(12) . .
O15 C13 C5 108.54(11) . .
C13 O15 C16 116.13(13) . .
O15 C16 C17 110.34(17) . .
O15 C16 H16A 109.6 . .
C17 C16 H16A 109.6 . .
O15 C16 H16B 109.6 . .
C17 C16 H16B 109.6 . .
H16A C16 H16B 108.1 . .
C16 C17 H17A 109.5 . .
C16 C17 H17B 109.5 . .
H17A C17 H17B 109.5 . .
C16 C17 H17C 109.5 . .
H17A C17 H17C 109.5 . .
H17B C17 H17C 109.5 . .
N25 C18 C19 111.76(10) . .
N25 C18 C5 111.04(10) . .
C19 C18 C5 110.95(10) . .
N25 C18 H18 107.6 . .
C19 C18 H18 107.6 . .
C5 C18 H18 107.6 . .
C24 C19 C20 118.29(12) . .
C24 C19 C18 120.67(11) . .
C20 C19 C18 121.03(11) . .
C21 C20 C19 120.88(13) . .
C21 C20 H20 119.6 . .
C19 C20 H20 119.6 . .
C22 C21 C20 120.30(14) . .
C22 C21 H21 119.9 . .
C20 C21 H21 119.9 . .
C21 C22 C23 119.49(14) . .
C21 C22 H22 120.3 . .
C23 C22 H22 120.3 . .
C22 C23 C24 120.44(14) . .
C22 C23 H23 119.8 . .
C24 C23 H23 119.8 . .
C19 C24 C23 120.57(13) . .
C19 C24 H24 119.7 . .
C23 C24 H24 119.7 . .
C26 N25 C18 120.65(11) . .
C26 N25 H25 117.2(12) . .
C18 N25 H25 119.6(12) . .
O27 C26 O28 126.14(13) . .
O27 C26 N25 124.64(12) . .
O28 C26 N25 109.20(11) . .
C26 O28 C29 120.81(11) . .
O28 C29 C31 110.59(13) . .
O28 C29 C32 109.08(13) . .
C31 C29 C32 113.25(17) . .
O28 C29 C30 102.61(12) . .
C31 C29 C30 110.53(14) . .
C32 C29 C30 110.25(13) . .
C29 C30 H30A 109.5 . .
C29 C30 H30B 109.5 . .
H30A C30 H30B 109.5 . .
C29 C30 H30C 109.5 . .
H30A C30 H30C 109.5 . .
H30B C30 H30C 109.5 . .
C29 C31 H31A 109.5 . .
C29 C31 H31B 109.5 . .
H31A C31 H31B 109.5 . .
C29 C31 H31C 109.5 . .
H31A C31 H31C 109.5 . .
H31B C31 H31C 109.5 . .
C29 C32 H32A 109.5 . .
C29 C32 H32B 109.5 . .
H32A C32 H32B 109.5 . .
C29 C32 H32C 109.5 . .
H32A C32 H32C 109.5 . .
H32B C32 H32C 109.5 . .

loop_
_geom_bond_atom_site_label_1
_geom_bond_atom_site_label_2
_geom_bond_distance
_geom_bond_site_symmetry_2
N1 C6 1.3612(16) .
N1 C5 1.4564(16) .
N1 C2 1.4718(16) .
O2 C4 1.2075(17) .
C2 C3 1.517(2) .
C2 H2A 0.9900 .
C2 H2B 0.9900 .
C3 C4 1.500(2) .
C3 H3A 0.9900 .
C3 H3B 0.9900 .
C4 C5 1.5556(16) .
C5 C13 1.5439(17) .
C5 C18 1.5647(17) .
C6 O7 1.2158(16) .
C6 O8 1.3421(15) .
O8 C9 1.4811(15) .
C9 C12 1.517(2) .
C9 C10 1.519(2) .
C9 C11 1.519(2) .
C10 H10A 0.9800 .
C10 H10B 0.9800 .
C10 H10C 0.9800 .
C11 H11B 0.9800 .
C11 H11A 0.9800 .
C11 H11C 0.9800 .
C12 H12A 0.9800 .
C12 H12B 0.9800 .
C12 H12C 0.9800 .
C13 O14 1.1916(17) .
C13 O15 1.3386(17) .
O15 C16 1.4603(19) .
C16 C17 1.486(3) .
C16 H16A 0.9900 .
C16 H16B 0.9900 .
C17 H17A 0.9800 .
C17 H17B 0.9800 .
C17 H17C 0.9800 .
C18 N25 1.4469(16) .
C18 C19 1.5237(17) .
C18 H18 1.0000 .
C19 C24 1.3869(18) .
C19 C20 1.3958(18) .
C20 C21 1.389(2) .
C20 H20 0.9500 .
C21 C22 1.377(2) .
C21 H21 0.9500 .
C22 C23 1.382(2) .
C22 H22 0.9500 .
C23 C24 1.395(2) .
C23 H23 0.9500 .
C24 H24 0.9500 .
N25 C26 1.3569(17) .
N25 H25 0.868(18) .
C26 O27 1.2130(16) .
C26 O28 1.3477(16) .
O28 C29 1.4732(17) .
C29 C31 1.511(2) .
C29 C32 1.513(2) .
C29 C30 1.518(2) .
C30 H30A 0.9800 .
C30 H30B 0.9800 .
C30 H30C 0.9800 .
C31 H31A 0.9800 .
C31 H31B 0.9800 .
C31 H31C 0.9800 .
C32 H32A 0.9800 .
C32 H32B 0.9800 .
C32 H32C 0.9800 .

loop_
_publcif_info_datablock.id
_publcif_info_datablock.publ_exptl
_publcif_info_datablock.publ_geom
_publcif_info_datablock.structure
{516c985e-c633-4486-b4b2-c42c79727732} ? ? ?
{2a92af92-4d4d-4f9a-bc3a-3a077b2cb682} y y y

loop_
_publcif_info_exptl_table_extra_item
sin_theta_over_lambda_max

loop_
_publcif_info_tables.block_id
_publcif_info_tables.reference_item
{516c985e-c633-4486-b4b2-c42c79727732} '_publcif_info_datablock.publ_exptl'

loop_
_publcif_info_cif.paper_type
EE
